data_7118085
loop_
_publ_author_name
'Li-Peng Zhou'
'Qing-Fu Sun'

_publ_section_title
;
 A self-assembled Pd2L4 cage that selectively encapsulates nitrate
;
_journal_name_full Chem.Commun.
_journal_page_first 16767
_journal_paper_doi 10.1039/C5cc07306E
_journal_volume 51
_journal_year 2015
_chemical_formula_sum 'C128 H104 N17 O7 Pd2'
_chemical_formula_weight 2205.08
_chemical_name_systematic
;
 ?
;
_space_group_crystal_system monoclinic
_space_group_IT_number 5
_space_group_name_Hall 'C 2y'
_space_group_name_H-M_alt 'C 1 2 1'
_symmetry_space_group_name_Hall 'C 2y'
_symmetry_space_group_name_H-M 'C 1 2 1'
_atom_sites_solution_hydrogens geom
_audit_creation_method SHELXL-2013
_audit_update_record
;
2015-08-30 deposited with the CCDC.
2015-09-29 downloaded from the CCDC.
;
_cell_angle_alpha 90
_cell_angle_beta 100.330(10)
_cell_angle_gamma 90
_cell_formula_units_Z 2
_cell_length_a 13.7980(14)
_cell_length_b 32.546(4)
_cell_length_c 13.7267(16)
_cell_measurement_temperature 293(2)
_cell_volume 6064.3(12)
_computing_structure_refinement 'SHELXL-2013 (Sheldrick, 2013)'
_diffrn_ambient_temperature 293(2)
_diffrn_measured_fraction_theta_full 0.993
_diffrn_measured_fraction_theta_max 0.969
_diffrn_radiation_type CuK\a
_diffrn_radiation_wavelength 1.54178
_diffrn_reflns_av_R_equivalents 0.0424
_diffrn_reflns_av_unetI/netI 0.0719
_diffrn_reflns_laue_measured_fraction_full 0.993
_diffrn_reflns_laue_measured_fraction_max 0.969
_diffrn_reflns_limit_h_max 16
_diffrn_reflns_limit_h_min -16
_diffrn_reflns_limit_k_max 40
_diffrn_reflns_limit_k_min -38
_diffrn_reflns_limit_l_max 16
_diffrn_reflns_limit_l_min -15
_diffrn_reflns_number 12514
_diffrn_reflns_point_group_measured_fraction_full 0.994
_diffrn_reflns_point_group_measured_fraction_max 0.970
_diffrn_reflns_theta_full 67.679
_diffrn_reflns_theta_max 73.628
_diffrn_reflns_theta_min 3.528
_exptl_absorpt_coefficient_mu 2.871
_exptl_crystal_density_diffrn 1.208
_exptl_crystal_F_000 2278
_exptl_crystal_size_max 0.100
_exptl_crystal_size_mid 0.100
_exptl_crystal_size_min 0.040
_refine_diff_density_max 2.931
_refine_diff_density_min -0.840
_refine_diff_density_rms 0.191
_refine_ls_abs_structure_details
;
 Refined as an inversion twin.
;
_refine_ls_abs_structure_Flack 0.55(3)
_refine_ls_extinction_coef .
_refine_ls_extinction_method none
_refine_ls_goodness_of_fit_ref 1.201
_refine_ls_hydrogen_treatment constr
_refine_ls_matrix_type full
_refine_ls_number_parameters 685
_refine_ls_number_reflns 9026
_refine_ls_number_restraints 2331
_refine_ls_restrained_S_all 1.169
_refine_ls_R_factor_all 0.1473
_refine_ls_R_factor_gt 0.1170
_refine_ls_shift/su_max 0.000
_refine_ls_shift/su_mean 0.000
_refine_ls_structure_factor_coef Fsqd
_refine_ls_weighting_details 'w=1/[\s^2^(Fo^2^)+(0.2000P)^2^] where P=(Fo^2^+2Fc^2^)/3'
_refine_ls_weighting_scheme calc
_refine_ls_wR_factor_gt 0.2797
_refine_ls_wR_factor_ref 0.3275
_reflns_Friedel_coverage 0.965
_reflns_friedel_fraction_full 0.994
_reflns_friedel_fraction_max 0.971
_reflns_number_gt 6584
_reflns_number_total 9026
_reflns_threshold_expression 'I > 2\s(I)'
_cod_data_source_file c5cc07306e2.cif
_cod_data_source_block c2
_cod_database_code 7118085
_shelx_space_group_comment
;
The symmetry employed for this shelxl refinement is uniquely defined
by the following loop, which should always be used as a source of
symmetry information in preference to the above space-group names.
They are only intended as comments.
;
_shelx_estimated_absorpt_t_min 0.762
_shelx_estimated_absorpt_t_max 0.894
_shelxl_version_number 2013-4

loop_
_space_group_symop_operation_xyz
'x, y, z'
'-x, y, -z'
'x+1/2, y+1/2, z'
'-x+1/2, y+1/2, -z'

loop_
_atom_site_label
_atom_site_type_symbol
_atom_site_fract_x
_atom_site_fract_y
_atom_site_fract_z
_atom_site_U_iso_or_equiv
_atom_site_adp_type
_atom_site_occupancy
_atom_site_site_symmetry_order
_atom_site_calc_flag
_atom_site_refinement_flags_posn
_atom_site_refinement_flags_adp
_atom_site_refinement_flags_occupancy
_atom_site_disorder_assembly
_atom_site_disorder_group
Pd1 Pd 0.5000 0.38829(5) 0.0000 0.0582(5) Uani 1 2 d S T P . .
Pd2 Pd 0.5000 0.18067(5) 0.0000 0.0582(5) Uani 1 2 d S T P . .
N1_1 N 0.6009(14) 0.3875(5) 0.1257(13) 0.106(6) Uani 1 1 d D U . . .
N2_1 N 0.6647(13) 0.3704(5) 0.2793(10) 0.099(5) Uani 1 1 d D U . . .
N3_1 N 0.4263(14) 0.1795(5) 0.1121(12) 0.087(5) Uani 1 1 d D U . . .
N4_1 N 0.3980(10) 0.1960(5) 0.2635(9) 0.087(4) Uani 1 1 d D U . . .
C1_1 C 0.6056(12) 0.3586(6) 0.1965(11) 0.088(5) Uani 1 1 d D U . . .
H1_1 H 0.5721 0.3336 0.1887 0.106 Uiso 1 1 calc R U . . .
C2_1 C 0.662(2) 0.4198(6) 0.1634(15) 0.105(8) Uani 1 1 d D U . . .
C3_1 C 0.668(2) 0.4595(6) 0.132(2) 0.137(10) Uani 1 1 d D U . . .
H3_1 H 0.6252 0.4708 0.0786 0.165 Uiso 1 1 calc R U . . .
C4_1 C 0.748(3) 0.4813(11) 0.187(2) 0.175(13) Uani 1 1 d D U . . .
H4_1 H 0.7795 0.5013 0.1560 0.210 Uiso 1 1 calc R U . . .
C5_1 C 0.779(2) 0.4734(9) 0.286(2) 0.128(9) Uani 1 1 d D U . . .
H5_1 H 0.8035 0.4945 0.3296 0.154 Uiso 1 1 calc R U . . .
C6_1 C 0.773(2) 0.4336(8) 0.321(2) 0.141(10) Uani 1 1 d D U . . .
H6_1 H 0.8111 0.4243 0.3798 0.169 Uiso 1 1 calc R U . . .
C7_1 C 0.7056(19) 0.4089(7) 0.2595(13) 0.111(7) Uani 1 1 d D U . . .
C8_1 C 0.691(2) 0.3501(9) 0.3805(12) 0.135(8) Uani 1 1 d D U . . .
H8A_1 H 0.6876 0.3698 0.4329 0.162 Uiso 1 1 calc R U . . .
H8B_1 H 0.7572 0.3388 0.3900 0.162 Uiso 1 1 calc R U . . .
C9_1 C 0.6118(14) 0.3148(5) 0.3799(7) 0.095(4) Uani 1 1 d D U . . .
C10_1 C 0.5122(14) 0.3235(5) 0.3734(9) 0.097(4) Uani 1 1 d D U . . .
C11_1 C 0.4401(13) 0.2923(5) 0.3700(12) 0.098(4) Uani 1 1 d D U . . .
C12_1 C 0.4705(14) 0.2517(6) 0.3725(15) 0.095(4) Uani 1 1 d D U . . .
C13_1 C 0.5717(14) 0.2420(5) 0.3838(18) 0.101(5) Uani 1 1 d D U . . .
C14_1 C 0.6408(14) 0.2736(5) 0.3856(15) 0.102(5) Uani 1 1 d D U . . .
C15_1 C 0.7397(17) 0.2611(9) 0.3992(18) 0.129(7) Uani 1 1 d D U . . .
H15_1 H 0.7886 0.2809 0.4017 0.154 Uiso 1 1 calc R U . . .
C16_1 C 0.766(3) 0.2204(9) 0.409(3) 0.159(10) Uani 1 1 d D U . . .
H16_1 H 0.8329 0.2138 0.4200 0.191 Uiso 1 1 calc R U . . .
C17_1 C 0.698(2) 0.1883(11) 0.404(2) 0.151(9) Uani 1 1 d D U . . .
H17_1 H 0.7163 0.1608 0.4083 0.181 Uiso 1 1 calc R U . . .
C18_1 C 0.601(2) 0.2005(7) 0.3906(16) 0.122(7) Uani 1 1 d D U . . .
H18_1 H 0.5523 0.1804 0.3862 0.147 Uiso 1 1 calc R U . . .
C19_1 C 0.3411(16) 0.3040(8) 0.3650(14) 0.122(6) Uani 1 1 d D U . . .
H19_1 H 0.2929 0.2837 0.3605 0.146 Uiso 1 1 calc R U . . .
C20_1 C 0.314(2) 0.3449(8) 0.367(2) 0.149(9) Uani 1 1 d D U . . .
H20_1 H 0.2482 0.3521 0.3649 0.179 Uiso 1 1 calc R U . . .
C21_1 C 0.386(2) 0.3745(10) 0.3707(18) 0.144(9) Uani 1 1 d D U . . .
H21_1 H 0.3674 0.4021 0.3698 0.173 Uiso 1 1 calc R U . . .
C22_1 C 0.484(2) 0.3650(7) 0.3762(14) 0.123(6) Uani 1 1 d D U . . .
H22_1 H 0.5312 0.3857 0.3817 0.148 Uiso 1 1 calc R U . . .
C23_1 C 0.3930(17) 0.2162(8) 0.3626(13) 0.124(7) Uani 1 1 d D U . . .
H23A_1 H 0.4095 0.1967 0.4164 0.149 Uiso 1 1 calc R U . . .
H23B_1 H 0.3275 0.2270 0.3632 0.149 Uiso 1 1 calc R U . . .
C24_1 C 0.4400(14) 0.2068(6) 0.1872(11) 0.079(4) Uani 1 1 d D U . . .
H24_1 H 0.4755 0.2310 0.1858 0.094 Uiso 1 1 calc R U . . .
C25_1 C 0.3521(19) 0.1582(6) 0.2356(14) 0.099(6) Uani 1 1 d D U . . .
C26_1 C 0.287(2) 0.1340(8) 0.2856(19) 0.122(8) Uani 1 1 d D U . . .
H26_1 H 0.2662 0.1424 0.3432 0.147 Uiso 1 1 calc R U . . .
C27_1 C 0.260(3) 0.0974(8) 0.2383(19) 0.133(10) Uani 1 1 d D U . . .
H27_1 H 0.2195 0.0797 0.2661 0.159 Uiso 1 1 calc R U . . .
C28_1 C 0.290(3) 0.0855(8) 0.151(2) 0.132(9) Uani 1 1 d D U . . .
H28_1 H 0.2730 0.0592 0.1276 0.158 Uiso 1 1 calc R U . . .
C29_1 C 0.342(2) 0.1096(6) 0.0982(17) 0.103(6) Uani 1 1 d D U . . .
H29_1 H 0.3591 0.1012 0.0387 0.123 Uiso 1 1 calc R U . . .
C30_1 C 0.3674(19) 0.1474(5) 0.1398(14) 0.088(5) Uani 1 1 d D U . . .
N1_2 N 0.6099(13) 0.3881(5) -0.0766(13) 0.098(5) Uani 1 1 d D U . . .
N2_2 N 0.7586(10) 0.3726(5) -0.1067(13) 0.099(4) Uani 1 1 d D U . . .
N3_2 N 0.6239(13) 0.1792(6) 0.1003(14) 0.105(6) Uani 1 1 d D U . . .
N4_2 N 0.7839(10) 0.1962(6) 0.1546(13) 0.109(5) Uani 1 1 d D U . . .
C1_2 C 0.6841(11) 0.3613(6) -0.0627(12) 0.088(4) Uani 1 1 d D U . . .
H1_2 H 0.6840 0.3372 -0.0262 0.105 Uiso 1 1 calc R U . . .
C2_2 C 0.6348(13) 0.4195(5) -0.1365(13) 0.076(4) Uani 1 1 d D U . . .
C3_2 C 0.594(2) 0.4573(6) -0.1603(18) 0.109(6) Uani 1 1 d D U . . .
H3_2 H 0.5403 0.4667 -0.1351 0.131 Uiso 1 1 calc R U . . .
C4_2 C 0.639(2) 0.4807(8) -0.224(2) 0.133(8) Uani 1 1 d D U . . .
H4_2 H 0.6068 0.5044 -0.2507 0.159 Uiso 1 1 calc R U . . .
C5_2 C 0.728(2) 0.4704(9) -0.249(2) 0.124(8) Uani 1 1 d D U . . .
H5_2 H 0.7546 0.4871 -0.2928 0.149 Uiso 1 1 calc R U . . .
C6_2 C 0.7775(18) 0.4357(7) -0.2112(16) 0.109(6) Uani 1 1 d D U . . .
H6_2 H 0.8401 0.4294 -0.2229 0.131 Uiso 1 1 calc R U . . .
C7_2 C 0.7282(12) 0.4105(6) -0.1541(12) 0.090(4) Uani 1 1 d D U . . .
C8_2 C 0.8596(13) 0.3542(9) -0.107(2) 0.129(7) Uani 1 1 d D U . . .
H8A_2 H 0.9108 0.3743 -0.0859 0.155 Uiso 1 1 calc R U . . .
H8B_2 H 0.8649 0.3450 -0.1734 0.155 Uiso 1 1 calc R U . . .
C9_2 C 0.8691(8) 0.3172(7) -0.0341(15) 0.115(5) Uani 1 1 d D U . . .
C10_2 C 0.8799(10) 0.3237(7) 0.0678(15) 0.123(6) Uani 1 1 d D U . . .
C11_2 C 0.8862(13) 0.2912(7) 0.1347(13) 0.118(5) Uani 1 1 d D U . . .
C12_2 C 0.8853(14) 0.2509(7) 0.1010(16) 0.121(5) Uani 1 1 d D U . . .
C13_2 C 0.8765(13) 0.2439(7) -0.0002(16) 0.115(5) Uani 1 1 d D U . . .
C14_2 C 0.8680(12) 0.2769(7) -0.0680(15) 0.121(5) Uani 1 1 d D U . . .
C15_2 C 0.8559(15) 0.2650(10) -0.1680(18) 0.147(8) Uani 1 1 d D U . . .
H15_2 H 0.8465 0.2854 -0.2163 0.176 Uiso 1 1 calc R U . . .
C16_2 C 0.857(2) 0.2244(11) -0.198(3) 0.181(11) Uani 1 1 d D U . . .
H16_2 H 0.8507 0.2188 -0.2654 0.217 Uiso 1 1 calc R U . . .
C17_2 C 0.868(3) 0.1913(12) -0.132(3) 0.187(12) Uani 1 1 d D U . . .
H17_2 H 0.8706 0.1641 -0.1516 0.224 Uiso 1 1 calc R U . . .
C18_2 C 0.8744(16) 0.2028(8) -0.032(3) 0.154(8) Uani 1 1 d D U . . .
H18_2 H 0.8775 0.1822 0.0156 0.185 Uiso 1 1 calc R U . . .
C19_2 C 0.9073(19) 0.3000(11) 0.2364(15) 0.150(9) Uani 1 1 d D U . . .
H19_2 H 0.9223 0.2787 0.2819 0.180 Uiso 1 1 calc R U . . .
C20_2 C 0.906(3) 0.3401(11) 0.269(2) 0.172(11) Uani 1 1 d D U . . .
H20_2 H 0.9197 0.3463 0.3364 0.207 Uiso 1 1 calc R U . . .
C21_2 C 0.883(3) 0.3708(12) 0.198(2) 0.195(13) Uani 1 1 d D U . . .
H21_2 H 0.8621 0.3963 0.2168 0.234 Uiso 1 1 calc R U . . .
C22_2 C 0.8921(18) 0.3643(8) 0.101(2) 0.138(7) Uani 1 1 d D U . . .
H22_2 H 0.9052 0.3855 0.0600 0.165 Uiso 1 1 calc R U . . .
C23_2 C 0.8877(15) 0.2148(10) 0.181(2) 0.156(9) Uani 1 1 d D U . . .
H23A_2 H 0.9379 0.1947 0.1747 0.187 Uiso 1 1 calc R U . . .
H23B_2 H 0.8997 0.2257 0.2479 0.187 Uiso 1 1 calc R U . . .
C24_2 C 0.6987(10) 0.2061(6) 0.0982(16) 0.089(5) Uani 1 1 d D U . . .
H24_2 H 0.6907 0.2298 0.0597 0.107 Uiso 1 1 calc R U . . .
C25_2 C 0.7627(11) 0.1575(6) 0.1944(15) 0.093(5) Uani 1 1 d D U . . .
C26_2 C 0.8341(18) 0.1319(8) 0.2561(18) 0.126(7) Uani 1 1 d D U . . .
H26_2 H 0.8991 0.1393 0.2797 0.151 Uiso 1 1 calc R U . . .
C27_2 C 0.7927(19) 0.0949(8) 0.275(2) 0.129(8) Uani 1 1 d D U . . .
H27_2 H 0.8308 0.0762 0.3169 0.154 Uiso 1 1 calc R U . . .
C28_2 C 0.698(2) 0.0843(7) 0.235(2) 0.143(10) Uani 1 1 d D U . . .
H28_2 H 0.6788 0.0576 0.2475 0.172 Uiso 1 1 calc R U . . .
C29_2 C 0.6265(18) 0.1083(6) 0.179(2) 0.113(7) Uani 1 1 d D U . . .
H29_2 H 0.5616 0.1002 0.1572 0.136 Uiso 1 1 calc R U . . .
C30_2 C 0.6650(11) 0.1462(5) 0.1602(13) 0.075(4) Uani 1 1 d D U . . .
N1_3 N 0.5000 0.2823(6) 0.0000 0.052(3) Uiso 1 2 d DS . P . .
O1A_3 O 0.504(6) 0.2794(17) 0.091(2) 0.065(11) Uiso 0.244(17) 1 d D . P A 1
O2A_3 O 0.418(3) 0.2797(14) -0.059(5) 0.045(8) Uiso 0.244(17) 1 d D . P A 1
O3A_3 O 0.577(3) 0.2871(19) -0.037(5) 0.051(8) Uiso 0.244(17) 1 d D . P A 1
O1B_3 O 0.541(5) 0.2871(19) -0.075(4) 0.056(8) Uiso 0.256(17) 1 d D . P A 2
O2B_3 O 0.4084(19) 0.2779(14) -0.011(6) 0.058(10) Uiso 0.256(17) 1 d D . P A 2
O3B_3 O 0.553(5) 0.2785(13) 0.086(3) 0.050(9) Uiso 0.256(17) 1 d D . P A 2
O1_4 O 0.5000 0.5258(16) 0.0000 0.25(2) Uiso 1 2 d DS U P . .
O2_4 O 0.5000 0.6093(13) 0.0000 0.167(16) Uiso 1 2 d DS U P . .
C1A_4 C 0.411(3) 0.5453(14) 0.013(8) 0.19(2) Uiso 0.55(7) 1 d D U P B 1
H1AA_4 H 0.3783 0.5294 0.0580 0.226 Uiso 0.55(7) 1 calc R U P B 1
H1AB_4 H 0.3663 0.5481 -0.0495 0.226 Uiso 0.55(7) 1 calc R U P B 1
C2A_4 C 0.441(5) 0.5867(13) 0.057(5) 0.132(17) Uiso 0.55(7) 1 d D U P B 1
H2AA_4 H 0.3818 0.6024 0.0608 0.158 Uiso 0.55(7) 1 calc R U P B 1
H2AB_4 H 0.4770 0.5831 0.1235 0.158 Uiso 0.55(7) 1 calc R U P B 1
C1B_4 C 0.451(5) 0.5499(14) 0.066(5) 0.125(18) Uiso 0.45(7) 1 d D U P B 2
H1BA_4 H 0.4468 0.5341 0.1247 0.150 Uiso 0.45(7) 1 calc R U P B 2
H1BB_4 H 0.3849 0.5567 0.0329 0.150 Uiso 0.45(7) 1 calc R U P B 2
C2B_4 C 0.509(7) 0.5890(15) 0.094(3) 0.15(2) Uiso 0.45(7) 1 d D U P B 2
H2BA_4 H 0.4791 0.6051 0.1409 0.179 Uiso 0.45(7) 1 calc R U P B 2
H2BB_4 H 0.5767 0.5832 0.1228 0.179 Uiso 0.45(7) 1 calc R U P B 2
O1_5 O 0.5000 -0.0436(16) 0.0000 0.20(2) Uiso 1 2 d DS U P . .
C1_5 C 0.525(5) -0.0257(12) -0.092(3) 0.22(2) Uiso 1 1 d D U . . .
H1A_5 H 0.4977 -0.0425 -0.1482 0.264 Uiso 1 1 calc R U . . .
H1B_5 H 0.5957 -0.0244 -0.0868 0.264 Uiso 1 1 calc R U . . .
O2_5 O 0.5000 0.0345(11) 0.0000 0.146(11) Uiso 1 2 d DS U P . .
C2_5 C 0.481(4) 0.0171(12) -0.103(2) 0.200(18) Uiso 1 1 d D U . . .
H2A_5 H 0.5130 0.0336 -0.1471 0.240 Uiso 1 1 calc R U . . .
H2B_5 H 0.4109 0.0160 -0.1293 0.240 Uiso 1 1 calc R U . . .

loop_
_atom_site_aniso_label
_atom_site_aniso_U_11
_atom_site_aniso_U_22
_atom_site_aniso_U_33
_atom_site_aniso_U_23
_atom_site_aniso_U_13
_atom_site_aniso_U_12
Pd1 0.0612(10) 0.0629(12) 0.0499(9) 0.000 0.0081(8) 0.000
Pd2 0.0612(11) 0.0625(12) 0.0511(10) 0.000 0.0103(8) 0.000
N1_1 0.127(14) 0.058(8) 0.110(11) -0.008(8) -0.040(11) 0.001(9)
N2_1 0.132(14) 0.098(10) 0.063(7) -0.002(6) 0.004(8) -0.005(9)
N3_1 0.117(12) 0.065(8) 0.092(9) 0.002(7) 0.055(9) -0.006(9)
N4_1 0.098(10) 0.101(10) 0.061(7) 0.011(6) 0.011(7) -0.008(8)
C1_1 0.092(12) 0.101(11) 0.068(8) -0.006(8) 0.003(8) -0.008(10)
C2_1 0.132(18) 0.086(11) 0.080(12) -0.002(9) -0.026(12) -0.019(11)
C3_1 0.19(2) 0.062(10) 0.137(18) -0.020(9) -0.045(18) -0.014(13)
C4_1 0.23(3) 0.129(19) 0.149(19) -0.024(16) -0.01(2) -0.08(2)
C5_1 0.118(18) 0.132(15) 0.127(16) -0.062(16) 0.001(15) -0.033(17)
C6_1 0.14(2) 0.142(17) 0.118(16) -0.042(14) -0.033(15) -0.024(16)
C7_1 0.141(17) 0.117(13) 0.068(9) -0.008(8) -0.002(10) -0.034(12)
C8_1 0.172(17) 0.154(16) 0.066(10) 0.027(12) -0.011(13) -0.017(15)
C9_1 0.148(11) 0.107(10) 0.026(6) -0.009(8) 0.002(9) -0.011(8)
C10_1 0.174(11) 0.092(9) 0.032(7) 0.010(8) 0.035(12) 0.027(8)
C11_1 0.122(9) 0.135(11) 0.036(5) 0.011(10) 0.008(7) 0.034(7)
C12_1 0.127(10) 0.112(10) 0.049(9) -0.001(9) 0.023(10) 0.006(7)
C13_1 0.147(10) 0.093(9) 0.066(11) 0.016(10) 0.029(13) 0.030(8)
C14_1 0.114(10) 0.140(11) 0.057(8) 0.010(11) 0.029(9) 0.022(7)
C15_1 0.129(11) 0.178(17) 0.079(12) 0.021(15) 0.021(13) 0.029(11)
C16_1 0.174(19) 0.18(2) 0.118(19) 0.03(2) 0.03(2) 0.067(14)
C17_1 0.20(2) 0.147(17) 0.109(17) 0.049(18) 0.031(19) 0.080(14)
C18_1 0.189(18) 0.113(11) 0.065(10) 0.014(11) 0.023(14) 0.053(12)
C19_1 0.139(11) 0.174(17) 0.054(9) 0.003(11) 0.019(11) 0.048(11)
C20_1 0.162(18) 0.18(2) 0.085(14) -0.008(18) -0.024(16) 0.080(14)
C21_1 0.21(2) 0.156(18) 0.064(11) 0.030(15) 0.016(17) 0.076(14)
C22_1 0.200(18) 0.118(11) 0.047(8) -0.005(10) 0.011(13) 0.043(12)
C23_1 0.152(16) 0.155(15) 0.060(10) -0.009(11) 0.007(12) -0.017(15)
C24_1 0.077(9) 0.093(11) 0.065(8) 0.007(7) 0.010(7) -0.011(8)
C25_1 0.117(15) 0.100(12) 0.082(10) 0.017(8) 0.027(10) -0.026(11)
C26_1 0.17(2) 0.108(15) 0.106(15) 0.022(11) 0.064(15) -0.026(14)
C27_1 0.18(2) 0.120(17) 0.103(16) 0.020(12) 0.046(16) -0.077(17)
C28_1 0.19(3) 0.086(13) 0.130(18) 0.014(11) 0.056(18) -0.036(15)
C29_1 0.126(17) 0.088(11) 0.096(12) 0.014(9) 0.024(12) -0.020(12)
C30_1 0.113(15) 0.075(10) 0.079(11) 0.020(7) 0.027(11) -0.010(10)
N1_2 0.117(11) 0.065(8) 0.131(14) -0.007(9) 0.075(11) -0.004(8)
N2_2 0.071(7) 0.121(11) 0.112(12) -0.012(9) 0.031(8) -0.021(7)
N3_2 0.114(10) 0.072(9) 0.102(11) 0.008(9) -0.057(10) -0.002(9)
N4_2 0.062(7) 0.145(13) 0.115(13) 0.021(11) 0.001(8) 0.015(7)
C1_2 0.075(9) 0.093(11) 0.098(12) -0.009(9) 0.023(9) -0.014(8)
C2_2 0.089(10) 0.080(9) 0.062(9) -0.013(7) 0.021(9) -0.034(7)
C3_2 0.156(17) 0.083(11) 0.099(14) -0.007(10) 0.048(14) -0.021(10)
C4_2 0.19(2) 0.079(12) 0.15(2) 0.007(12) 0.083(18) -0.031(13)
C5_2 0.153(19) 0.129(18) 0.099(17) 0.006(14) 0.044(15) -0.046(15)
C6_2 0.112(13) 0.138(16) 0.081(12) -0.016(10) 0.027(11) -0.055(11)
C7_2 0.091(9) 0.118(11) 0.061(9) -0.017(8) 0.018(8) -0.035(7)
C8_2 0.067(10) 0.196(17) 0.132(15) 0.006(15) 0.038(12) 0.001(12)
C9_2 0.047(9) 0.166(12) 0.133(11) 0.010(9) 0.021(11) -0.004(11)
C10_2 0.057(11) 0.170(13) 0.138(11) -0.009(9) 0.010(14) -0.026(14)
C11_2 0.052(7) 0.194(14) 0.104(9) -0.011(9) 0.001(8) -0.034(15)
C12_2 0.025(7) 0.174(13) 0.157(12) -0.001(9) -0.003(10) 0.000(10)
C13_2 0.025(7) 0.152(11) 0.172(12) -0.027(10) 0.026(11) -0.011(10)
C14_2 0.031(5) 0.184(13) 0.147(12) -0.025(9) 0.015(8) -0.006(13)
C15_2 0.055(9) 0.24(2) 0.151(13) -0.033(13) 0.028(12) -0.006(15)
C16_2 0.070(12) 0.26(3) 0.20(2) -0.084(17) 0.005(18) 0.02(2)
C17_2 0.098(17) 0.21(2) 0.25(3) -0.091(19) 0.04(2) 0.01(2)
C18_2 0.058(10) 0.166(13) 0.25(2) -0.052(15) 0.047(16) 0.003(13)
C19_2 0.083(12) 0.25(3) 0.113(11) -0.015(12) 0.014(12) -0.019(19)
C20_2 0.13(2) 0.26(3) 0.114(16) -0.036(14) -0.005(18) -0.02(3)
C21_2 0.18(3) 0.25(3) 0.144(19) -0.033(16) 0.01(2) 0.02(3)
C22_2 0.080(13) 0.190(14) 0.139(15) -0.016(13) 0.008(14) -0.045(16)
C23_2 0.084(12) 0.199(19) 0.177(19) 0.004(17) 0.004(15) -0.030(14)
C24_2 0.063(7) 0.098(12) 0.103(13) 0.017(10) 0.005(8) 0.017(7)
C25_2 0.077(8) 0.111(11) 0.085(11) 0.002(9) 0.004(8) 0.039(7)
C26_2 0.131(14) 0.143(15) 0.088(13) -0.016(12) -0.023(12) 0.072(13)
C27_2 0.165(17) 0.123(14) 0.090(15) 0.012(13) 0.004(14) 0.102(15)
C28_2 0.21(2) 0.071(11) 0.13(2) 0.002(12) -0.016(19) 0.051(13)
C29_2 0.137(14) 0.086(12) 0.111(16) 0.020(12) 0.007(13) 0.025(10)
C30_2 0.077(8) 0.091(10) 0.061(9) 0.015(8) 0.020(8) 0.027(7)

loop_
_atom_type_symbol
_atom_type_description
_atom_type_scat_dispersion_real
_atom_type_scat_dispersion_imag
_atom_type_scat_source
C C 0.0181 0.0091 'International Tables Vol C Tables 4.2.6.8 and 6.1.1.4'
H H 0.0000 0.0000 'International Tables Vol C Tables 4.2.6.8 and 6.1.1.4'
N N 0.0311 0.0180 'International Tables Vol C Tables 4.2.6.8 and 6.1.1.4'
O O 0.0492 0.0322 'International Tables Vol C Tables 4.2.6.8 and 6.1.1.4'
Pd Pd 0.1215 3.9337 'International Tables Vol C Tables 4.2.6.8 and 6.1.1.4'

loop_
_geom_angle_atom_site_label_1
_geom_angle_atom_site_label_2
_geom_angle_atom_site_label_3
_geom_angle
_geom_angle_site_symmetry_1
_geom_angle_site_symmetry_3
N1_2 Pd1 N1_2 179.6(10) . 2_655
N1_2 Pd1 N1_1 91.3(8) . 2_655
N1_2 Pd1 N1_1 88.7(8) 2_655 2_655
N1_2 Pd1 N1_1 88.7(8) . .
N1_2 Pd1 N1_1 91.3(8) 2_655 .
N1_1 Pd1 N1_1 178.5(10) 2_655 .
N3_1 Pd2 N3_1 177.8(10) 2_655 .
N3_1 Pd2 N3_2 92.3(9) 2_655 .
N3_1 Pd2 N3_2 87.7(9) . .
N3_1 Pd2 N3_2 87.7(9) 2_655 2_655
N3_1 Pd2 N3_2 92.3(9) . 2_655
N3_2 Pd2 N3_2 177.3(11) . 2_655
C1_1 N1_1 C2_1 108.2(15) . .
C1_1 N1_1 Pd1 124.4(13) . .
C2_1 N1_1 Pd1 126.1(13) . .
C1_1 N2_1 C7_1 107.2(14) . .
C1_1 N2_1 C8_1 131.5(17) . .
C7_1 N2_1 C8_1 121.3(15) . .
C24_1 N3_1 C30_1 106.8(13) . .
C24_1 N3_1 Pd2 123.9(12) . .
C30_1 N3_1 Pd2 128.2(12) . .
C24_1 N4_1 C25_1 104.7(13) . .
C24_1 N4_1 C23_1 133.2(16) . .
C25_1 N4_1 C23_1 122.1(15) . .
N2_1 C1_1 N1_1 110.9(16) . .
N2_1 C1_1 H1_1 124.6 . .
N1_1 C1_1 H1_1 124.6 . .
C3_1 C2_1 N1_1 131.8(17) . .
C3_1 C2_1 C7_1 119.9(18) . .
N1_1 C2_1 C7_1 106.9(14) . .
C2_1 C3_1 C4_1 113(2) . .
C2_1 C3_1 H3_1 123.4 . .
C4_1 C3_1 H3_1 123.4 . .
C5_1 C4_1 C3_1 121(3) . .
C5_1 C4_1 H4_1 119.5 . .
C3_1 C4_1 H4_1 119.5 . .
C4_1 C5_1 C6_1 119(3) . .
C4_1 C5_1 H5_1 120.5 . .
C6_1 C5_1 H5_1 120.5 . .
C5_1 C6_1 C7_1 114(2) . .
C5_1 C6_1 H6_1 123.1 . .
C7_1 C6_1 H6_1 123.1 . .
C2_1 C7_1 C6_1 123.7(18) . .
C2_1 C7_1 N2_1 106.6(14) . .
C6_1 C7_1 N2_1 129.7(18) . .
N2_1 C8_1 C9_1 104.9(13) . .
N2_1 C8_1 H8A_1 110.8 . .
C9_1 C8_1 H8A_1 110.8 . .
N2_1 C8_1 H8B_1 110.8 . .
C9_1 C8_1 H8B_1 110.8 . .
H8A_1 C8_1 H8B_1 108.8 . .
C10_1 C9_1 C14_1 118.1(17) . .
C10_1 C9_1 C8_1 121.6(18) . .
C14_1 C9_1 C8_1 120.3(18) . .
C9_1 C10_1 C22_1 118.0(19) . .
C9_1 C10_1 C11_1 122.4(15) . .
C22_1 C10_1 C11_1 119.6(18) . .
C12_1 C11_1 C19_1 123.1(18) . .
C12_1 C11_1 C10_1 118.4(15) . .
C19_1 C11_1 C10_1 118.5(18) . .
C11_1 C12_1 C13_1 120.4(17) . .
C11_1 C12_1 C23_1 120.2(17) . .
C13_1 C12_1 C23_1 119.4(17) . .
C14_1 C13_1 C18_1 121.3(19) . .
C14_1 C13_1 C12_1 119.5(16) . .
C18_1 C13_1 C12_1 119.2(19) . .
C9_1 C14_1 C13_1 121.1(16) . .
C9_1 C14_1 C15_1 123.3(19) . .
C13_1 C14_1 C15_1 115.5(18) . .
C16_1 C15_1 C14_1 122(3) . .
C16_1 C15_1 H15_1 119.0 . .
C14_1 C15_1 H15_1 119.0 . .
C15_1 C16_1 C17_1 123(3) . .
C15_1 C16_1 H16_1 118.4 . .
C17_1 C16_1 H16_1 118.4 . .
C18_1 C17_1 C16_1 115(3) . .
C18_1 C17_1 H17_1 122.5 . .
C16_1 C17_1 H17_1 122.5 . .
C17_1 C18_1 C13_1 123(3) . .
C17_1 C18_1 H18_1 118.5 . .
C13_1 C18_1 H18_1 118.5 . .
C20_1 C19_1 C11_1 122(2) . .
C20_1 C19_1 H19_1 119.2 . .
C11_1 C19_1 H19_1 119.2 . .
C21_1 C20_1 C19_1 118(3) . .
C21_1 C20_1 H20_1 120.8 . .
C19_1 C20_1 H20_1 120.8 . .
C20_1 C21_1 C22_1 123(3) . .
C20_1 C21_1 H21_1 118.7 . .
C22_1 C21_1 H21_1 118.7 . .
C21_1 C22_1 C10_1 119(2) . .
C21_1 C22_1 H22_1 120.4 . .
C10_1 C22_1 H22_1 120.4 . .
N4_1 C23_1 C12_1 104.9(16) . .
N4_1 C23_1 H23A_1 110.8 . .
C12_1 C23_1 H23A_1 110.8 . .
N4_1 C23_1 H23B_1 110.8 . .
C12_1 C23_1 H23B_1 110.8 . .
H23A_1 C23_1 H23B_1 108.9 . .
N4_1 C24_1 N3_1 114.0(15) . .
N4_1 C24_1 H24_1 123.0 . .
N3_1 C24_1 H24_1 123.0 . .
N4_1 C25_1 C30_1 109.7(13) . .
N4_1 C25_1 C26_1 129.1(16) . .
C30_1 C25_1 C26_1 120.8(16) . .
C27_1 C26_1 C25_1 112.6(19) . .
C27_1 C26_1 H26_1 123.7 . .
C25_1 C26_1 H26_1 123.7 . .
C26_1 C27_1 C28_1 123(2) . .
C26_1 C27_1 H27_1 118.3 . .
C28_1 C27_1 H27_1 118.3 . .
C29_1 C28_1 C27_1 125(2) . .
C29_1 C28_1 H28_1 117.7 . .
C27_1 C28_1 H28_1 117.7 . .
C28_1 C29_1 C30_1 114.3(19) . .
C28_1 C29_1 H29_1 122.8 . .
C30_1 C29_1 H29_1 122.8 . .
C29_1 C30_1 C25_1 122.7(15) . .
C29_1 C30_1 N3_1 131.6(16) . .
C25_1 C30_1 N3_1 104.7(13) . .
C1_2 N1_2 C2_2 107.5(14) . .
C1_2 N1_2 Pd1 124.3(12) . .
C2_2 N1_2 Pd1 126.9(12) . .
C1_2 N2_2 C7_2 105.0(14) . .
C1_2 N2_2 C8_2 132.6(17) . .
C7_2 N2_2 C8_2 122.3(15) . .
C24_2 N3_2 C30_2 106.0(14) . .
C24_2 N3_2 Pd2 122.1(12) . .
C30_2 N3_2 Pd2 128.7(12) . .
C24_2 N4_2 C25_2 102.5(14) . .
C24_2 N4_2 C23_2 137.1(18) . .
C25_2 N4_2 C23_2 120.4(16) . .
N1_2 C1_2 N2_2 112.8(17) . .
N1_2 C1_2 H1_2 123.6 . .
N2_2 C1_2 H1_2 123.6 . .
C3_2 C2_2 C7_2 120.1(16) . .
C3_2 C2_2 N1_2 132.0(16) . .
C7_2 C2_2 N1_2 106.4(14) . .
C2_2 C3_2 C4_2 116(2) . .
C2_2 C3_2 H3_2 121.9 . .
C4_2 C3_2 H3_2 121.9 . .
C5_2 C4_2 C3_2 123(2) . .
C5_2 C4_2 H4_2 118.6 . .
C3_2 C4_2 H4_2 118.6 . .
C6_2 C5_2 C4_2 121(2) . .
C6_2 C5_2 H5_2 119.7 . .
C4_2 C5_2 H5_2 119.7 . .
C5_2 C6_2 C7_2 116(2) . .
C5_2 C6_2 H6_2 122.0 . .
C7_2 C6_2 H6_2 122.0 . .
C2_2 C7_2 C6_2 122.4(17) . .
C2_2 C7_2 N2_2 108.2(13) . .
C6_2 C7_2 N2_2 129.4(17) . .
N2_2 C8_2 C9_2 105.7(13) . .
N2_2 C8_2 H8A_2 110.6 . .
C9_2 C8_2 H8A_2 110.6 . .
N2_2 C8_2 H8B_2 110.6 . .
C9_2 C8_2 H8B_2 110.6 . .
H8A_2 C8_2 H8B_2 108.7 . .
C14_2 C9_2 C10_2 118(2) . .
C14_2 C9_2 C8_2 121.1(19) . .
C10_2 C9_2 C8_2 121(2) . .
C11_2 C10_2 C9_2 122.0(19) . .
C11_2 C10_2 C22_2 121(2) . .
C9_2 C10_2 C22_2 117(2) . .
C12_2 C11_2 C10_2 120.0(17) . .
C12_2 C11_2 C19_2 121(2) . .
C10_2 C11_2 C19_2 119(2) . .
C13_2 C12_2 C11_2 119(2) . .
C13_2 C12_2 C23_2 124(2) . .
C11_2 C12_2 C23_2 117.6(19) . .
C12_2 C13_2 C18_2 117(2) . .
C12_2 C13_2 C14_2 121.1(19) . .
C18_2 C13_2 C14_2 122(2) . .
C9_2 C14_2 C15_2 125(2) . .
C9_2 C14_2 C13_2 120.1(18) . .
C15_2 C14_2 C13_2 114(2) . .
C16_2 C15_2 C14_2 123(3) . .
C16_2 C15_2 H15_2 118.4 . .
C14_2 C15_2 H15_2 118.4 . .
C15_2 C16_2 C17_2 123(3) . .
C15_2 C16_2 H16_2 118.5 . .
C17_2 C16_2 H16_2 118.5 . .
C16_2 C17_2 C18_2 114(3) . .
C16_2 C17_2 H17_2 122.9 . .
C18_2 C17_2 H17_2 122.9 . .
C13_2 C18_2 C17_2 123(3) . .
C13_2 C18_2 H18_2 118.4 . .
C17_2 C18_2 H18_2 118.4 . .
C20_2 C19_2 C11_2 120(3) . .
C20_2 C19_2 H19_2 119.9 . .
C11_2 C19_2 H19_2 119.9 . .
C19_2 C20_2 C21_2 118(3) . .
C19_2 C20_2 H20_2 121.1 . .
C21_2 C20_2 H20_2 121.1 . .
C22_2 C21_2 C20_2 121(3) . .
C22_2 C21_2 H21_2 119.3 . .
C20_2 C21_2 H21_2 119.3 . .
C21_2 C22_2 C10_2 116(3) . .
C21_2 C22_2 H22_2 122.1 . .
C10_2 C22_2 H22_2 122.1 . .
N4_2 C23_2 C12_2 102.9(17) . .
N4_2 C23_2 H23A_2 111.2 . .
C12_2 C23_2 H23A_2 111.2 . .
N4_2 C23_2 H23B_2 111.2 . .
C12_2 C23_2 H23B_2 111.2 . .
H23A_2 C23_2 H23B_2 109.1 . .
N4_2 C24_2 N3_2 115.4(16) . .
N4_2 C24_2 H24_2 122.3 . .
N3_2 C24_2 H24_2 122.3 . .
C30_2 C25_2 N4_2 110.9(13) . .
C30_2 C25_2 C26_2 124.2(18) . .
N4_2 C25_2 C26_2 124.8(17) . .
C27_2 C26_2 C25_2 111(2) . .
C27_2 C26_2 H26_2 124.6 . .
C25_2 C26_2 H26_2 124.6 . .
C28_2 C27_2 C26_2 123(2) . .
C28_2 C27_2 H27_2 118.6 . .
C26_2 C27_2 H27_2 118.6 . .
C27_2 C28_2 C29_2 128(2) . .
C27_2 C28_2 H28_2 116.0 . .
C29_2 C28_2 H28_2 116.0 . .
C28_2 C29_2 C30_2 111(2) . .
C28_2 C29_2 H29_2 124.7 . .
C30_2 C29_2 H29_2 124.7 . .
C29_2 C30_2 C25_2 123.5(16) . .
C29_2 C30_2 N3_2 131.3(16) . .
C25_2 C30_2 N3_2 105.0(13) . .
O1A_3 N1_3 O1A_3 171(5) 2_655 .
O2B_3 N1_3 O2B_3 167(4) 2_655 .
O1A_3 N1_3 O3A_3 59.7(18) 2_655 .
O1A_3 N1_3 O3A_3 121.6(15) . .
O1A_3 N1_3 O3A_3 121.6(15) 2_655 2_655
O1A_3 N1_3 O3A_3 59.7(18) . 2_655
O3A_3 N1_3 O3A_3 166(5) . 2_655
O1A_3 N1_3 O2A_3 120.2(15) 2_655 2_655
O1A_3 N1_3 O2A_3 59.1(16) . 2_655
O3A_3 N1_3 O2A_3 62.9(15) . 2_655
O3A_3 N1_3 O2A_3 118.2(14) 2_655 2_655
O1A_3 N1_3 O2A_3 59.1(16) 2_655 .
O1A_3 N1_3 O2A_3 120.2(15) . .
O3A_3 N1_3 O2A_3 118.2(14) . .
O3A_3 N1_3 O2A_3 62.9(15) 2_655 .
O2A_3 N1_3 O2A_3 172(4) 2_655 .
O2B_3 N1_3 O1B_3 120.2(14) 2_655 2_655
O2B_3 N1_3 O1B_3 61.7(17) . 2_655
O2B_3 N1_3 O1B_3 61.7(17) 2_655 .
O2B_3 N1_3 O1B_3 120.2(14) . .
O1B_3 N1_3 O1B_3 166(5) 2_655 .
O2B_3 N1_3 O3B_3 120.1(14) 2_655 2_655
O2B_3 N1_3 O3B_3 58.4(15) . 2_655
O1B_3 N1_3 O3B_3 119.4(14) 2_655 2_655
O1B_3 N1_3 O3B_3 62.1(16) . 2_655
O2B_3 N1_3 O3B_3 58.4(15) 2_655 .
O2B_3 N1_3 O3B_3 120.1(14) . .
O1B_3 N1_3 O3B_3 62.1(16) 2_655 .
O1B_3 N1_3 O3B_3 119.4(14) . .
O3B_3 N1_3 O3B_3 169(4) 2_655 .
O2A_3 O1A_3 N1_3 61.4(12) 2_655 .
O2A_3 O1A_3 O3A_3 122(2) 2_655 2_655
N1_3 O1A_3 O3A_3 61.0(13) . 2_655
O1A_3 O2A_3 N1_3 59.5(12) 2_655 .
O1A_3 O2A_3 O3A_3 118(2) 2_655 2_655
N1_3 O2A_3 O3A_3 58.5(11) . 2_655
O1A_3 O3A_3 N1_3 59.3(13) 2_655 .
O1A_3 O3A_3 O2A_3 116(3) 2_655 2_655
N1_3 O3A_3 O2A_3 58.7(11) . 2_655
N1_3 O1B_3 O2B_3 58.5(12) . 2_655
N1_3 O1B_3 O3B_3 59.1(11) . 2_655
O2B_3 O1B_3 O3B_3 114(3) 2_655 2_655
O3B_3 O2B_3 N1_3 61.7(12) 2_655 .
O3B_3 O2B_3 O1B_3 121(2) 2_655 2_655
N1_3 O2B_3 O1B_3 59.9(12) . 2_655
O2B_3 O3B_3 N1_3 59.9(11) 2_655 .
O2B_3 O3B_3 O1B_3 118(2) 2_655 2_655
N1_3 O3B_3 O1B_3 58.8(11) . 2_655
C1A_4 O1_4 C1A_4 127(5) . 2_655
C1B_4 O1_4 C1B_4 114(5) 2_655 .
C2A_4 O2_4 C2A_4 118(5) 2_655 .
C2B_4 O2_4 C2B_4 125(5) 2_655 .
O1_4 C1A_4 C2A_4 106(3) . .
O1_4 C1A_4 H1AA_4 110.6 . .
C2A_4 C1A_4 H1AA_4 110.6 . .
O1_4 C1A_4 H1AB_4 110.6 . .
C2A_4 C1A_4 H1AB_4 110.6 . .
H1AA_4 C1A_4 H1AB_4 108.8 . .
O2_4 C2A_4 C1A_4 113(3) . .
O2_4 C2A_4 H2AA_4 109.0 . .
C1A_4 C2A_4 H2AA_4 109.0 . .
O2_4 C2A_4 H2AB_4 109.0 . .
C1A_4 C2A_4 H2AB_4 109.0 . .
H2AA_4 C2A_4 H2AB_4 107.8 . .
O1_4 C1B_4 C2B_4 110(3) . .
O1_4 C1B_4 H1BA_4 109.7 . .
C2B_4 C1B_4 H1BA_4 109.7 . .
O1_4 C1B_4 H1BB_4 109.7 . .
C2B_4 C1B_4 H1BB_4 109.7 . .
H1BA_4 C1B_4 H1BB_4 108.2 . .
O2_4 C2B_4 C1B_4 101(3) . .
O2_4 C2B_4 H2BA_4 111.5 . .
C1B_4 C2B_4 H2BA_4 111.5 . .
O2_4 C2B_4 H2BB_4 111.5 . .
C1B_4 C2B_4 H2BB_4 111.5 . .
H2BA_4 C2B_4 H2BB_4 109.3 . .
C1_5 O1_5 C1_5 134(5) . 2_655
O1_5 C1_5 C2_5 108(3) . .
O1_5 C1_5 H1A_5 110.2 . .
C2_5 C1_5 H1A_5 110.2 . .
O1_5 C1_5 H1B_5 110.2 . .
C2_5 C1_5 H1B_5 110.2 . .
H1A_5 C1_5 H1B_5 108.5 . .
C2_5 O2_5 C2_5 136(4) . 2_655
O2_5 C2_5 C1_5 104(3) . .
O2_5 C2_5 H2A_5 110.9 . .
C1_5 C2_5 H2A_5 110.9 . .
O2_5 C2_5 H2B_5 110.9 . .
C1_5 C2_5 H2B_5 110.9 . .
H2A_5 C2_5 H2B_5 108.9 . .

loop_
_geom_bond_atom_site_label_1
_geom_bond_atom_site_label_2
_geom_bond_distance
_geom_bond_site_symmetry_2
Pd1 N1_2 1.994(14) .
Pd1 N1_2 1.994(14) 2_655
Pd1 N1_1 2.013(16) 2_655
Pd1 N1_1 2.013(16) .
Pd2 N3_1 1.991(14) 2_655
Pd2 N3_1 1.991(14) .
Pd2 N3_2 1.995(13) .
Pd2 N3_2 1.995(13) 2_655
N1_1 C1_1 1.346(17) .
N1_1 C2_1 1.387(16) .
N2_1 C1_1 1.332(16) .
N2_1 C7_1 1.419(17) .
N2_1 C8_1 1.522(18) .
N3_1 C24_1 1.349(16) .
N3_1 C30_1 1.418(16) .
N4_1 C24_1 1.332(16) .
N4_1 C25_1 1.406(17) .
N4_1 C23_1 1.524(19) .
C1_1 H1_1 0.9300 .
C2_1 C3_1 1.373(16) .
C2_1 C7_1 1.396(16) .
C3_1 C4_1 1.406(17) .
C3_1 H3_1 0.9300 .
C4_1 C5_1 1.381(17) .
C4_1 H4_1 0.9300 .
C5_1 C6_1 1.386(17) .
C5_1 H5_1 0.9300 .
C6_1 C7_1 1.397(16) .
C6_1 H6_1 0.9300 .
C8_1 C9_1 1.59(3) .
C8_1 H8A_1 0.9700 .
C8_1 H8B_1 0.9700 .
C9_1 C10_1 1.391(15) .
C9_1 C14_1 1.396(16) .
C10_1 C22_1 1.407(16) .
C10_1 C11_1 1.418(15) .
C11_1 C12_1 1.384(15) .
C11_1 C19_1 1.407(16) .
C12_1 C13_1 1.414(15) .
C12_1 C23_1 1.56(3) .
C13_1 C14_1 1.401(15) .
C13_1 C18_1 1.407(16) .
C14_1 C15_1 1.403(16) .
C15_1 C16_1 1.374(17) .
C15_1 H15_1 0.9300 .
C16_1 C17_1 1.403(17) .
C16_1 H16_1 0.9300 .
C17_1 C18_1 1.374(17) .
C17_1 H17_1 0.9300 .
C18_1 H18_1 0.9300 .
C19_1 C20_1 1.385(17) .
C19_1 H19_1 0.9300 .
C20_1 C21_1 1.381(17) .
C20_1 H20_1 0.9300 .
C21_1 C22_1 1.381(17) .
C21_1 H21_1 0.9300 .
C22_1 H22_1 0.9300 .
C23_1 H23A_1 0.9700 .
C23_1 H23B_1 0.9700 .
C24_1 H24_1 0.9300 .
C25_1 C30_1 1.413(15) .
C25_1 C26_1 1.45(2) .
C26_1 C27_1 1.376(17) .
C26_1 H26_1 0.9300 .
C27_1 C28_1 1.386(17) .
C27_1 H27_1 0.9300 .
C28_1 C29_1 1.362(16) .
C28_1 H28_1 0.9300 .
C29_1 C30_1 1.374(16) .
C29_1 H29_1 0.9300 .
N1_2 C1_2 1.333(17) .
N1_2 C2_2 1.393(16) .
N2_2 C1_2 1.334(16) .
N2_2 C7_2 1.422(17) .
N2_2 C8_2 1.518(18) .
N3_2 C24_2 1.355(17) .
N3_2 C30_2 1.410(16) .
N4_2 C24_2 1.326(16) .
N4_2 C25_2 1.424(17) .
N4_2 C23_2 1.538(19) .
C1_2 H1_2 0.9300 .
C2_2 C3_2 1.365(16) .
C2_2 C7_2 1.385(15) .
C3_2 C4_2 1.380(16) .
C3_2 H3_2 0.9300 .
C4_2 C5_2 1.380(17) .
C4_2 H4_2 0.9300 .
C5_2 C6_2 1.377(17) .
C5_2 H5_2 0.9300 .
C6_2 C7_2 1.393(15) .
C6_2 H6_2 0.9300 .
C8_2 C9_2 1.56(3) .
C8_2 H8A_2 0.9700 .
C8_2 H8B_2 0.9700 .
C9_2 C14_2 1.390(16) .
C9_2 C10_2 1.395(16) .
C10_2 C11_2 1.393(16) .
C10_2 C22_2 1.398(17) .
C11_2 C12_2 1.392(16) .
C11_2 C19_2 1.403(16) .
C12_2 C13_2 1.391(16) .
C12_2 C23_2 1.60(3) .
C13_2 C18_2 1.404(16) .
C13_2 C14_2 1.413(16) .
C14_2 C15_2 1.407(16) .
C15_2 C16_2 1.387(17) .
C15_2 H15_2 0.9300 .
C16_2 C17_2 1.402(17) .
C16_2 H16_2 0.9300 .
C17_2 C18_2 1.408(17) .
C17_2 H17_2 0.9300 .
C18_2 H18_2 0.9300 .
C19_2 C20_2 1.381(17) .
C19_2 H19_2 0.9300 .
C20_2 C21_2 1.393(17) .
C20_2 H20_2 0.9300 .
C21_2 C22_2 1.377(17) .
C21_2 H21_2 0.9300 .
C22_2 H22_2 0.9300 .
C23_2 H23A_2 0.9700 .
C23_2 H23B_2 0.9700 .
C24_2 H24_2 0.9300 .
C25_2 C30_2 1.394(15) .
C25_2 C26_2 1.44(2) .
C26_2 C27_2 1.378(17) .
C26_2 H26_2 0.9300 .
C27_2 C28_2 1.373(17) .
C27_2 H27_2 0.9300 .
C28_2 C29_2 1.376(16) .
C28_2 H28_2 0.9300 .
C29_2 C30_2 1.386(16) .
C29_2 H29_2 0.9300 .
N1_3 O1A_3 1.25(3) 2_655
N1_3 O1A_3 1.25(3) .
N1_3 O2B_3 1.25(3) 2_655
N1_3 O2B_3 1.25(3) .
N1_3 O3A_3 1.27(2) .
N1_3 O3A_3 1.27(2) 2_655
N1_3 O2A_3 1.27(2) 2_655
N1_3 O2A_3 1.27(2) .
N1_3 O1B_3 1.27(2) 2_655
N1_3 O1B_3 1.27(3) .
N1_3 O3B_3 1.28(2) 2_655
N1_3 O3B_3 1.28(2) .
O1A_3 O2A_3 1.24(4) 2_655
O1A_3 O3A_3 1.25(5) 2_655
O2A_3 O1A_3 1.24(4) 2_655
O2A_3 O3A_3 1.33(4) 2_655
O3A_3 O1A_3 1.25(5) 2_655
O3A_3 O2A_3 1.33(4) 2_655
O1B_3 O2B_3 1.30(5) 2_655
O1B_3 O3B_3 1.31(4) 2_655
O2B_3 O3B_3 1.24(4) 2_655
O2B_3 O1B_3 1.30(5) 2_655
O3B_3 O2B_3 1.24(4) 2_655
O3B_3 O1B_3 1.31(4) 2_655
O1_4 C1A_4 1.42(3) .
O1_4 C1A_4 1.42(3) 2_655
O1_4 C1B_4 1.45(2) 2_655
O1_4 C1B_4 1.45(2) .
O2_4 C2A_4 1.43(2) 2_655
O2_4 C2A_4 1.43(2) .
O2_4 C2B_4 1.44(3) 2_655
O2_4 C2B_4 1.44(3) .
C1A_4 C2A_4 1.50(2) .
C1A_4 H1AA_4 0.9700 .
C1A_4 H1AB_4 0.9700 .
C2A_4 H2AA_4 0.9700 .
C2A_4 H2AB_4 0.9700 .
C1B_4 C2B_4 1.51(2) .
C1B_4 H1BA_4 0.9700 .
C1B_4 H1BB_4 0.9700 .
C2B_4 H2BA_4 0.9700 .
C2B_4 H2BB_4 0.9700 .
O1_5 C1_5 1.48(2) .
O1_5 C1_5 1.48(2) 2_655
C1_5 C2_5 1.51(2) .
C1_5 H1A_5 0.9700 .
C1_5 H1B_5 0.9700 .
O2_5 C2_5 1.50(2) .
O2_5 C2_5 1.50(2) 2_655
C2_5 H2A_5 0.9700 .
C2_5 H2B_5 0.9700 .

loop_
_geom_torsion_atom_site_label_1
_geom_torsion_atom_site_label_2
_geom_torsion_atom_site_label_3
_geom_torsion_atom_site_label_4
_geom_torsion
_geom_torsion_site_symmetry_1
_geom_torsion_site_symmetry_2
_geom_torsion_site_symmetry_3
_geom_torsion_site_symmetry_4
C7_1 N2_1 C1_1 N1_1 -3.3(15) . . . .
C8_1 N2_1 C1_1 N1_1 177(2) . . . .
C2_1 N1_1 C1_1 N2_1 1.1(17) . . . .
Pd1 N1_1 C1_1 N2_1 -166.4(15) . . . .
C1_1 N1_1 C2_1 C3_1 -165(3) . . . .
Pd1 N1_1 C2_1 C3_1 3(5) . . . .
C1_1 N1_1 C2_1 C7_1 2(3) . . . .
Pd1 N1_1 C2_1 C7_1 169(2) . . . .
N1_1 C2_1 C3_1 C4_1 -174(3) . . . .
C7_1 C2_1 C3_1 C4_1 21(5) . . . .
C2_1 C3_1 C4_1 C5_1 -32(6) . . . .
C3_1 C4_1 C5_1 C6_1 34(6) . . . .
C4_1 C5_1 C6_1 C7_1 -22(5) . . . .
C3_1 C2_1 C7_1 C6_1 -13(5) . . . .
N1_1 C2_1 C7_1 C6_1 179(3) . . . .
C3_1 C2_1 C7_1 N2_1 165(3) . . . .
N1_1 C2_1 C7_1 N2_1 -3(3) . . . .
C5_1 C6_1 C7_1 C2_1 12(5) . . . .
C5_1 C6_1 C7_1 N2_1 -165(3) . . . .
C1_1 N2_1 C7_1 C2_1 4(3) . . . .
C8_1 N2_1 C7_1 C2_1 -176(2) . . . .
C1_1 N2_1 C7_1 C6_1 -178(3) . . . .
C8_1 N2_1 C7_1 C6_1 1(4) . . . .
C1_1 N2_1 C8_1 C9_1 -14(3) . . . .
C7_1 N2_1 C8_1 C9_1 166(2) . . . .
N2_1 C8_1 C9_1 C10_1 -64.4(17) . . . .
N2_1 C8_1 C9_1 C14_1 115(2) . . . .
C14_1 C9_1 C10_1 C22_1 174.7(16) . . . .
C8_1 C9_1 C10_1 C22_1 -5.6(12) . . . .
C14_1 C9_1 C10_1 C11_1 -1.5(15) . . . .
C8_1 C9_1 C10_1 C11_1 178.2(11) . . . .
C9_1 C10_1 C11_1 C12_1 -1(2) . . . .
C22_1 C10_1 C11_1 C12_1 -176.7(17) . . . .
C9_1 C10_1 C11_1 C19_1 179.0(12) . . . .
C22_1 C10_1 C11_1 C19_1 3(2) . . . .
C19_1 C11_1 C12_1 C13_1 -176.1(19) . . . .
C10_1 C11_1 C12_1 C13_1 3(3) . . . .
C19_1 C11_1 C12_1 C23_1 4(3) . . . .
C10_1 C11_1 C12_1 C23_1 -176.4(15) . . . .
C11_1 C12_1 C13_1 C14_1 -4(3) . . . .
C23_1 C12_1 C13_1 C14_1 175.5(19) . . . .
C11_1 C12_1 C13_1 C18_1 177(2) . . . .
C23_1 C12_1 C13_1 C18_1 -3(3) . . . .
C10_1 C9_1 C14_1 C13_1 1(2) . . . .
C8_1 C9_1 C14_1 C13_1 -179.1(17) . . . .
C10_1 C9_1 C14_1 C15_1 -175.5(17) . . . .
C8_1 C9_1 C14_1 C15_1 5(2) . . . .
C18_1 C13_1 C14_1 C9_1 -179.3(19) . . . .
C12_1 C13_1 C14_1 C9_1 2(3) . . . .
C18_1 C13_1 C14_1 C15_1 -3(3) . . . .
C12_1 C13_1 C14_1 C15_1 179(2) . . . .
C9_1 C14_1 C15_1 C16_1 177(2) . . . .
C13_1 C14_1 C15_1 C16_1 1(4) . . . .
C14_1 C15_1 C16_1 C17_1 2(5) . . . .
C15_1 C16_1 C17_1 C18_1 -2(5) . . . .
C16_1 C17_1 C18_1 C13_1 0(4) . . . .
C14_1 C13_1 C18_1 C17_1 3(4) . . . .
C12_1 C13_1 C18_1 C17_1 -179(2) . . . .
C12_1 C11_1 C19_1 C20_1 177(2) . . . .
C10_1 C11_1 C19_1 C20_1 -2(3) . . . .
C11_1 C19_1 C20_1 C21_1 2(4) . . . .
C19_1 C20_1 C21_1 C22_1 -2(4) . . . .
C20_1 C21_1 C22_1 C10_1 3(4) . . . .
C9_1 C10_1 C22_1 C21_1 -179.4(16) . . . .
C11_1 C10_1 C22_1 C21_1 -3(3) . . . .
C24_1 N4_1 C23_1 C12_1 -12.1(18) . . . .
C25_1 N4_1 C23_1 C12_1 168(2) . . . .
C11_1 C12_1 C23_1 N4_1 112.7(18) . . . .
C13_1 C12_1 C23_1 N4_1 -67(2) . . . .
C25_1 N4_1 C24_1 N3_1 0(2) . . . .
C23_1 N4_1 C24_1 N3_1 -180.0(8) . . . .
C30_1 N3_1 C24_1 N4_1 1(3) . . . .
Pd2 N3_1 C24_1 N4_1 -167.5(13) . . . .
C24_1 N4_1 C25_1 C30_1 -1(3) . . . .
C23_1 N4_1 C25_1 C30_1 178.9(16) . . . .
C24_1 N4_1 C25_1 C26_1 -173(3) . . . .
C23_1 N4_1 C25_1 C26_1 6(4) . . . .
N4_1 C25_1 C26_1 C27_1 -177(3) . . . .
C30_1 C25_1 C26_1 C27_1 11(4) . . . .
C25_1 C26_1 C27_1 C28_1 -1(5) . . . .
C26_1 C27_1 C28_1 C29_1 -6(6) . . . .
C27_1 C28_1 C29_1 C30_1 2(5) . . . .
C28_1 C29_1 C30_1 C25_1 8(4) . . . .
C28_1 C29_1 C30_1 N3_1 175(3) . . . .
N4_1 C25_1 C30_1 C29_1 171(2) . . . .
C26_1 C25_1 C30_1 C29_1 -15(4) . . . .
N4_1 C25_1 C30_1 N3_1 2(3) . . . .
C26_1 C25_1 C30_1 N3_1 175(3) . . . .
C24_1 N3_1 C30_1 C29_1 -170(3) . . . .
Pd2 N3_1 C30_1 C29_1 -2(4) . . . .
C24_1 N3_1 C30_1 C25_1 -2(3) . . . .
Pd2 N3_1 C30_1 C25_1 166.5(17) . . . .
C2_2 N1_2 C1_2 N2_2 1.5(12) . . . .
Pd1 N1_2 C1_2 N2_2 -166.2(14) . . . .
C7_2 N2_2 C1_2 N1_2 -0.4(11) . . . .
C8_2 N2_2 C1_2 N1_2 176(2) . . . .
C1_2 N1_2 C2_2 C3_2 -168(2) . . . .
Pd1 N1_2 C2_2 C3_2 0(3) . . . .
C1_2 N1_2 C2_2 C7_2 -2.0(18) . . . .
Pd1 N1_2 C2_2 C7_2 165.4(14) . . . .
C7_2 C2_2 C3_2 C4_2 16(4) . . . .
N1_2 C2_2 C3_2 C4_2 -179(2) . . . .
C2_2 C3_2 C4_2 C5_2 -11(4) . . . .
C3_2 C4_2 C5_2 C6_2 0(5) . . . .
C4_2 C5_2 C6_2 C7_2 6(4) . . . .
C3_2 C2_2 C7_2 C6_2 -12(3) . . . .
N1_2 C2_2 C7_2 C6_2 -179.4(19) . . . .
C3_2 C2_2 C7_2 N2_2 169.6(19) . . . .
N1_2 C2_2 C7_2 N2_2 2(2) . . . .
C5_2 C6_2 C7_2 C2_2 0(3) . . . .
C5_2 C6_2 C7_2 N2_2 179(2) . . . .
C1_2 N2_2 C7_2 C2_2 -0.8(17) . . . .
C8_2 N2_2 C7_2 C2_2 -177.6(19) . . . .
C1_2 N2_2 C7_2 C6_2 -179.6(19) . . . .
C8_2 N2_2 C7_2 C6_2 4(3) . . . .
C1_2 N2_2 C8_2 C9_2 -5(3) . . . .
C7_2 N2_2 C8_2 C9_2 171.1(17) . . . .
N2_2 C8_2 C9_2 C14_2 109.8(19) . . . .
N2_2 C8_2 C9_2 C10_2 -70.8(17) . . . .
C14_2 C9_2 C10_2 C11_2 -2.1(16) . . . .
C8_2 C9_2 C10_2 C11_2 178.5(13) . . . .
C14_2 C9_2 C10_2 C22_2 172.9(17) . . . .
C8_2 C9_2 C10_2 C22_2 -6.5(15) . . . .
C9_2 C10_2 C11_2 C12_2 2(2) . . . .
C22_2 C10_2 C11_2 C12_2 -173(2) . . . .
C9_2 C10_2 C11_2 C19_2 173.4(15) . . . .
C22_2 C10_2 C11_2 C19_2 -1(3) . . . .
C10_2 C11_2 C12_2 C13_2 -1(3) . . . .
C19_2 C11_2 C12_2 C13_2 -171.9(19) . . . .
C10_2 C11_2 C12_2 C23_2 -177.2(16) . . . .
C19_2 C11_2 C12_2 C23_2 12(3) . . . .
C11_2 C12_2 C13_2 C18_2 -179.1(18) . . . .
C23_2 C12_2 C13_2 C18_2 -3(3) . . . .
C11_2 C12_2 C13_2 C14_2 0(3) . . . .
C23_2 C12_2 C13_2 C14_2 175.6(17) . . . .
C10_2 C9_2 C14_2 C15_2 178.7(15) . . . .
C8_2 C9_2 C14_2 C15_2 -2(2) . . . .
C10_2 C9_2 C14_2 C13_2 1(2) . . . .
C8_2 C9_2 C14_2 C13_2 -179.9(13) . . . .
C12_2 C13_2 C14_2 C9_2 1(3) . . . .
C18_2 C13_2 C14_2 C9_2 179.2(16) . . . .
C12_2 C13_2 C14_2 C15_2 -177.6(17) . . . .
C18_2 C13_2 C14_2 C15_2 1(3) . . . .
C9_2 C14_2 C15_2 C16_2 179(2) . . . .
C13_2 C14_2 C15_2 C16_2 -3(3) . . . .
C14_2 C15_2 C16_2 C17_2 2(4) . . . .
C15_2 C16_2 C17_2 C18_2 2(5) . . . .
C12_2 C13_2 C18_2 C17_2 -179(2) . . . .
C14_2 C13_2 C18_2 C17_2 3(3) . . . .
C16_2 C17_2 C18_2 C13_2 -4(4) . . . .
C12_2 C11_2 C19_2 C20_2 -179(3) . . . .
C10_2 C11_2 C19_2 C20_2 10(4) . . . .
C11_2 C19_2 C20_2 C21_2 0(5) . . . .
C19_2 C20_2 C21_2 C22_2 -20(6) . . . .
C20_2 C21_2 C22_2 C10_2 28(5) . . . .
C11_2 C10_2 C22_2 C21_2 -17(3) . . . .
C9_2 C10_2 C22_2 C21_2 168(2) . . . .
C24_2 N4_2 C23_2 C12_2 -12(2) . . . .
C25_2 N4_2 C23_2 C12_2 166(2) . . . .
C13_2 C12_2 C23_2 N4_2 -66(2) . . . .
C11_2 C12_2 C23_2 N4_2 110.3(18) . . . .
C25_2 N4_2 C24_2 N3_2 3(3) . . . .
C23_2 N4_2 C24_2 N3_2 -178.5(8) . . . .
C30_2 N3_2 C24_2 N4_2 -4(3) . . . .
Pd2 N3_2 C24_2 N4_2 -165.6(15) . . . .
C24_2 N4_2 C25_2 C30_2 0(2) . . . .
C23_2 N4_2 C25_2 C30_2 -179.4(14) . . . .
C24_2 N4_2 C25_2 C26_2 175(2) . . . .
C23_2 N4_2 C25_2 C26_2 -4(3) . . . .
C30_2 C25_2 C26_2 C27_2 1(4) . . . .
N4_2 C25_2 C26_2 C27_2 -175(2) . . . .
C25_2 C26_2 C27_2 C28_2 3(4) . . . .
C26_2 C27_2 C28_2 C29_2 -6(6) . . . .
C27_2 C28_2 C29_2 C30_2 4(5) . . . .
C28_2 C29_2 C30_2 C25_2 0(4) . . . .
C28_2 C29_2 C30_2 N3_2 174(3) . . . .
N4_2 C25_2 C30_2 C29_2 174(2) . . . .
C26_2 C25_2 C30_2 C29_2 -2(4) . . . .
N4_2 C25_2 C30_2 N3_2 -2(2) . . . .
C26_2 C25_2 C30_2 N3_2 -178(2) . . . .
C24_2 N3_2 C30_2 C29_2 -172(3) . . . .
Pd2 N3_2 C30_2 C29_2 -12(4) . . . .
C24_2 N3_2 C30_2 C25_2 3(2) . . . .
Pd2 N3_2 C30_2 C25_2 163.2(18) . . . .
O2B_3 N1_3 O1A_3 O2A_3 5(4) 2_655 . . 2_655
O2B_3 N1_3 O1A_3 O2A_3 172(3) . . . 2_655
O3A_3 N1_3 O1A_3 O2A_3 -7(5) . . . 2_655
O3A_3 N1_3 O1A_3 O2A_3 -171(5) 2_655 . . 2_655
O2A_3 N1_3 O1A_3 O2A_3 171(5) . . . 2_655
O1B_3 N1_3 O1A_3 O2A_3 -160(8) 2_655 . . 2_655
O1B_3 N1_3 O1A_3 O2A_3 -8(9) . . . 2_655
O3B_3 N1_3 O1A_3 O2A_3 161(5) 2_655 . . 2_655
O3B_3 N1_3 O1A_3 O2A_3 2(5) . . . 2_655
O2B_3 N1_3 O1A_3 O3A_3 176(4) 2_655 . . 2_655
O2B_3 N1_3 O1A_3 O3A_3 -17(4) . . . 2_655
O3A_3 N1_3 O1A_3 O3A_3 164(6) . . . 2_655
O2A_3 N1_3 O1A_3 O3A_3 171(5) 2_655 . . 2_655
O2A_3 N1_3 O1A_3 O3A_3 -18(6) . . . 2_655
O1B_3 N1_3 O1A_3 O3A_3 11(7) 2_655 . . 2_655
O1B_3 N1_3 O1A_3 O3A_3 163(6) . . . 2_655
O3B_3 N1_3 O1A_3 O3A_3 -28(7) 2_655 . . 2_655
O3B_3 N1_3 O1A_3 O3A_3 173(9) . . . 2_655
O1A_3 N1_3 O2A_3 O1A_3 -170(6) . . . 2_655
O2B_3 N1_3 O2A_3 O1A_3 -15(6) 2_655 . . 2_655
O2B_3 N1_3 O2A_3 O1A_3 -171(7) . . . 2_655
O3A_3 N1_3 O2A_3 O1A_3 9(5) . . . 2_655
O3A_3 N1_3 O2A_3 O1A_3 173(5) 2_655 . . 2_655
O1B_3 N1_3 O2A_3 O1A_3 176(4) 2_655 . . 2_655
O1B_3 N1_3 O2A_3 O1A_3 10(4) . . . 2_655
O3B_3 N1_3 O2A_3 O1A_3 -2(7) 2_655 . . 2_655
O3B_3 N1_3 O2A_3 O1A_3 -158(5) . . . 2_655
O1A_3 N1_3 O2A_3 O3A_3 -173(5) 2_655 . . 2_655
O1A_3 N1_3 O2A_3 O3A_3 17(6) . . . 2_655
O2B_3 N1_3 O2A_3 O3A_3 172(5) 2_655 . . 2_655
O2B_3 N1_3 O2A_3 O3A_3 16(5) . . . 2_655
O3A_3 N1_3 O2A_3 O3A_3 -164(6) . . . 2_655
O1B_3 N1_3 O2A_3 O3A_3 3(5) 2_655 . . 2_655
O1B_3 N1_3 O2A_3 O3A_3 -163(4) . . . 2_655
O3B_3 N1_3 O2A_3 O3A_3 -175(8) 2_655 . . 2_655
O3B_3 N1_3 O2A_3 O3A_3 29(7) . . . 2_655
O1A_3 N1_3 O3A_3 O1A_3 170(6) . . . 2_655
O2B_3 N1_3 O3A_3 O1A_3 147(8) 2_655 . . 2_655
O2B_3 N1_3 O3A_3 O1A_3 -8(9) . . . 2_655
O3A_3 N1_3 O3A_3 O1A_3 -99(4) 2_655 . . 2_655
O2A_3 N1_3 O3A_3 O1A_3 163(5) 2_655 . . 2_655
O2A_3 N1_3 O3A_3 O1A_3 -9(5) . . . 2_655
O1B_3 N1_3 O3A_3 O1A_3 -165(5) 2_655 . . 2_655
O1B_3 N1_3 O3A_3 O1A_3 -11(7) . . . 2_655
O3B_3 N1_3 O3A_3 O1A_3 -4(5) 2_655 . . 2_655
O3B_3 N1_3 O3A_3 O1A_3 165(4) . . . 2_655
O1A_3 N1_3 O3A_3 O2A_3 -163(5) 2_655 . . 2_655
O1A_3 N1_3 O3A_3 O2A_3 7(5) . . . 2_655
O2B_3 N1_3 O3A_3 O2A_3 -16(5) 2_655 . . 2_655
O2B_3 N1_3 O3A_3 O2A_3 -171(6) . . . 2_655
O3A_3 N1_3 O3A_3 O2A_3 98(3) 2_655 . . 2_655
O2A_3 N1_3 O3A_3 O2A_3 -171(5) . . . 2_655
O1B_3 N1_3 O3A_3 O2A_3 32(6) 2_655 . . 2_655
O1B_3 N1_3 O3A_3 O2A_3 -174(10) . . . 2_655
O3B_3 N1_3 O3A_3 O2A_3 -167(3) 2_655 . . 2_655
O3B_3 N1_3 O3A_3 O2A_3 2(4) . . . 2_655
O1A_3 N1_3 O1B_3 O2B_3 -148(8) 2_655 . . 2_655
O1A_3 N1_3 O1B_3 O2B_3 15(9) . . . 2_655
O2B_3 N1_3 O1B_3 O2B_3 -165(5) . . . 2_655
O3A_3 N1_3 O1B_3 O2B_3 14(7) . . . 2_655
O3A_3 N1_3 O1B_3 O2B_3 167(5) 2_655 . . 2_655
O2A_3 N1_3 O1B_3 O2B_3 8(4) 2_655 . . 2_655
O2A_3 N1_3 O1B_3 O2B_3 -164(3) . . . 2_655
O1B_3 N1_3 O1B_3 O2B_3 101(3) 2_655 . . 2_655
O3B_3 N1_3 O1B_3 O2B_3 -158(5) 2_655 . . 2_655
O3B_3 N1_3 O1B_3 O2B_3 9(4) . . . 2_655
O1A_3 N1_3 O1B_3 O3B_3 11(6) 2_655 . . 2_655
O1A_3 N1_3 O1B_3 O3B_3 174(7) . . . 2_655
O2B_3 N1_3 O1B_3 O3B_3 158(5) 2_655 . . 2_655
O2B_3 N1_3 O1B_3 O3B_3 -6(4) . . . 2_655
O3A_3 N1_3 O1B_3 O3B_3 172(10) . . . 2_655
O3A_3 N1_3 O1B_3 O3B_3 -34(6) 2_655 . . 2_655
O2A_3 N1_3 O1B_3 O3B_3 166(3) 2_655 . . 2_655
O2A_3 N1_3 O1B_3 O3B_3 -6(4) . . . 2_655
O1B_3 N1_3 O1B_3 O3B_3 -100(3) 2_655 . . 2_655
O3B_3 N1_3 O1B_3 O3B_3 167(4) . . . 2_655
O1A_3 N1_3 O2B_3 O3B_3 -2(4) 2_655 . . 2_655
O1A_3 N1_3 O2B_3 O3B_3 -173(3) . . . 2_655
O2B_3 N1_3 O2B_3 O3B_3 -88(3) 2_655 . . 2_655
O3A_3 N1_3 O2B_3 O3B_3 5(8) . . . 2_655
O3A_3 N1_3 O2B_3 O3B_3 158(7) 2_655 . . 2_655
O2A_3 N1_3 O2B_3 O3B_3 -160(5) 2_655 . . 2_655
O2A_3 N1_3 O2B_3 O3B_3 6(6) . . . 2_655
O1B_3 N1_3 O2B_3 O3B_3 171(4) 2_655 . . 2_655
O1B_3 N1_3 O2B_3 O3B_3 7(4) . . . 2_655
O3B_3 N1_3 O2B_3 O3B_3 -167(5) . . . 2_655
O1A_3 N1_3 O2B_3 O1B_3 -173(4) 2_655 . . 2_655
O1A_3 N1_3 O2B_3 O1B_3 16(4) . . . 2_655
O2B_3 N1_3 O2B_3 O1B_3 102(3) 2_655 . . 2_655
O3A_3 N1_3 O2B_3 O1B_3 -166(6) . . . 2_655
O3A_3 N1_3 O2B_3 O1B_3 -12(6) 2_655 . . 2_655
O2A_3 N1_3 O2B_3 O1B_3 29(6) 2_655 . . 2_655
O2A_3 N1_3 O2B_3 O1B_3 -165(8) . . . 2_655
O1B_3 N1_3 O2B_3 O1B_3 -164(6) . . . 2_655
O3B_3 N1_3 O2B_3 O1B_3 -171(4) 2_655 . . 2_655
O3B_3 N1_3 O2B_3 O1B_3 22(5) . . . 2_655
O1A_3 N1_3 O3B_3 O2B_3 12(6) 2_655 . . 2_655
O1A_3 N1_3 O3B_3 O2B_3 176(7) . . . 2_655
O2B_3 N1_3 O3B_3 O2B_3 165(5) . . . 2_655
O3A_3 N1_3 O3B_3 O2B_3 -12(4) . . . 2_655
O3A_3 N1_3 O3B_3 O2B_3 -178(4) 2_655 . . 2_655
O2A_3 N1_3 O3B_3 O2B_3 -7(6) 2_655 . . 2_655
O2A_3 N1_3 O3B_3 O2B_3 157(5) . . . 2_655
O1B_3 N1_3 O3B_3 O2B_3 -174(4) 2_655 . . 2_655
O1B_3 N1_3 O3B_3 O2B_3 -9(5) . . . 2_655
O3B_3 N1_3 O3B_3 O2B_3 86(3) 2_655 . . 2_655
O1A_3 N1_3 O3B_3 O1B_3 -174(6) 2_655 . . 2_655
O1A_3 N1_3 O3B_3 O1B_3 -10(6) . . . 2_655
O2B_3 N1_3 O3B_3 O1B_3 174(4) 2_655 . . 2_655
O2B_3 N1_3 O3B_3 O1B_3 -22(5) . . . 2_655
O3A_3 N1_3 O3B_3 O1B_3 162(4) . . . 2_655
O3A_3 N1_3 O3B_3 O1B_3 -4(5) 2_655 . . 2_655
O2A_3 N1_3 O3B_3 O1B_3 167(8) 2_655 . . 2_655
O2A_3 N1_3 O3B_3 O1B_3 -30(7) . . . 2_655
O1B_3 N1_3 O3B_3 O1B_3 164(6) . . . 2_655
O3B_3 N1_3 O3B_3 O1B_3 -101(3) 2_655 . . 2_655
C1A_4 O1_4 C1A_4 C2A_4 -26(3) 2_655 . . .
C1B_4 O1_4 C1A_4 C2A_4 -60(6) 2_655 . . .
C1B_4 O1_4 C1A_4 C2A_4 44(4) . . . .
C2A_4 O2_4 C2A_4 C1A_4 -28(4) 2_655 . . .
C2B_4 O2_4 C2A_4 C1A_4 14(6) 2_655 . . .
C2B_4 O2_4 C2A_4 C1A_4 -111(6) . . . .
O1_4 C1A_4 C2A_4 O2_4 53(8) . . . .
C1A_4 O1_4 C1B_4 C2B_4 -124(7) . . . .
C1A_4 O1_4 C1B_4 C2B_4 3(6) 2_655 . . .
C1B_4 O1_4 C1B_4 C2B_4 -34(3) 2_655 . . .
C2A_4 O2_4 C2B_4 C1B_4 -71(5) 2_655 . . .
C2A_4 O2_4 C2B_4 C1B_4 43(3) . . . .
C2B_4 O2_4 C2B_4 C1B_4 -30(3) 2_655 . . .
O1_4 C1B_4 C2B_4 O2_4 64(7) . . . .
C1_5 O1_5 C1_5 C2_5 -24(3) 2_655 . . .
C2_5 O2_5 C2_5 C1_5 -23(3) 2_655 . . .
O1_5 C1_5 C2_5 O2_5 41(6) . . . .
